data_4336642
loop_
_publ_author_name
'Abhijeet K. Chaudhari'
'Sanjog S. Nagarkar'
'Biplab Joarder'
'Soumya Mukherjee'
'Sujit K. Ghosh'

_publ_section_title
;
 Structural Dynamism and Controlled Chemical Blocking/Unblocking of Active
 Coordination Space of a Soft Porous Crystal
;
_journal_name_full 'Inorganic Chemistry'
_journal_page_first 12784
_journal_page_last 12789
_journal_paper_doi 10.1021/ic402058f
_journal_volume 52
_journal_year 2013
_chemical_formula_moiety 'C62 H36 Cd3 O20'
_chemical_formula_sum 'C62 H36 Cd3 O20'
_chemical_formula_weight 1438.11
_chemical_name_systematic
; 
 ? 
;
_space_group_IT_number 13
_symmetry_cell_setting monoclinic
_symmetry_space_group_name_Hall '-P 2yc'
_symmetry_space_group_name_H-M 'P 1 2/c 1'
_atom_sites_solution_hydrogens geom
_atom_sites_solution_primary direct
_atom_sites_solution_secondary difmap
_audit_creation_method SHELXL-97
_cell_angle_alpha 90.00
_cell_angle_beta 98.259(7)
_cell_angle_gamma 90.00
_cell_formula_units_Z 2
_cell_length_a 16.394(5)
_cell_length_b 8.887(3)
_cell_length_c 19.103(6)
_cell_measurement_temperature 200(2)
_cell_volume 2754.3(15)
_computing_cell_refinement 'Bruker SMART'
_computing_data_collection 'Bruker SMART'
_computing_data_reduction 'Bruker SAINT'
_computing_molecular_graphics 'Bruker SHELXTL'
_computing_publication_material 'Bruker SHELXTL'
_computing_structure_refinement 'SHELXL-97 (Sheldrick, 2008)'
_computing_structure_solution 'SHELXL-97 (Sheldrick, 2008)'
_diffrn_ambient_temperature 200(2)
_diffrn_measured_fraction_theta_full 1.000
_diffrn_measured_fraction_theta_max 1.000
_diffrn_radiation_monochromator graphite
_diffrn_radiation_source 'fine-focus sealed tube'
_diffrn_radiation_type MoK\a
_diffrn_radiation_wavelength 0.71073
_diffrn_reflns_av_R_equivalents 0.1201
_diffrn_reflns_av_sigmaI/netI 0.0850
_diffrn_reflns_limit_h_max 19
_diffrn_reflns_limit_h_min -19
_diffrn_reflns_limit_k_max 10
_diffrn_reflns_limit_k_min -10
_diffrn_reflns_limit_l_max 19
_diffrn_reflns_limit_l_min -22
_diffrn_reflns_number 20142
_diffrn_reflns_theta_full 25.00
_diffrn_reflns_theta_max 25.00
_diffrn_reflns_theta_min 1.26
_exptl_absorpt_coefficient_mu 1.229
_exptl_absorpt_correction_T_max 0.9081
_exptl_absorpt_correction_T_min 0.8468
_exptl_absorpt_correction_type multi-scan
_exptl_absorpt_process_details 'multi-scan absorption'
_exptl_crystal_density_diffrn 1.734
_exptl_crystal_F_000 1424
_exptl_crystal_size_max 0.14
_exptl_crystal_size_mid 0.10
_exptl_crystal_size_min 0.08
_refine_diff_density_max 4.736
_refine_diff_density_min -2.413
_refine_diff_density_rms 0.237
_refine_ls_extinction_method none
_refine_ls_goodness_of_fit_ref 1.164
_refine_ls_hydrogen_treatment mixed
_refine_ls_matrix_type full
_refine_ls_number_parameters 375
_refine_ls_number_reflns 4855
_refine_ls_number_restraints 74
_refine_ls_restrained_S_all 1.158
_refine_ls_R_factor_all 0.1235
_refine_ls_R_factor_gt 0.0855
_refine_ls_shift/su_max 0.000
_refine_ls_shift/su_mean 0.000
_refine_ls_structure_factor_coef Fsqd
_refine_ls_weighting_details 'calc w=1/[\s^2^(Fo^2^)+(0.1882P)^2^+0.0000P] where P=(Fo^2^+2Fc^2^)/3'
_refine_ls_weighting_scheme calc
_refine_ls_wR_factor_gt 0.2576
_refine_ls_wR_factor_ref 0.3059
_reflns_number_gt 3166
_reflns_number_total 4855
_reflns_threshold_expression >2sigma(I)
_cod_data_source_file ic402058f_si_006.cif
_cod_data_source_block compound1H
_cod_database_code 4336642

loop_
_symmetry_equiv_pos_as_xyz
'x, y, z'
'-x, y, -z+1/2'
'-x, -y, -z'
'x, -y, z-1/2'

loop_
_atom_site_label
_atom_site_type_symbol
_atom_site_fract_x
_atom_site_fract_y
_atom_site_fract_z
_atom_site_U_iso_or_equiv
_atom_site_adp_type
_atom_site_occupancy
_atom_site_symmetry_multiplicity
_atom_site_calc_flag
_atom_site_refinement_flags
O10 O 0.4948(13) 0.815(2) 0.4604(9) 0.170(4) Uani 1 1 d GU
C27 C 0.4280(10) 0.917(3) 0.4449(12) 0.170(4) Uani 1 1 d GU
C28 C 0.4415(15) 1.003(2) 0.3852(12) 0.170(4) Uani 1 1 d GU
C29 C 0.5166(15) 0.954(3) 0.3637(10) 0.171(4) Uani 1 1 d GU
C30 C 0.5496(10) 0.838(3) 0.4102(12) 0.170(4) Uani 1 1 d GU
C1 C 0.6092(7) 0.2684(16) 0.3706(6) 0.048(3) Uani 1 1 d .
C2 C 0.6816(7) 0.1663(15) 0.3899(6) 0.043(3) Uani 1 1 d .
C3 C 0.7142(7) 0.0896(14) 0.3393(6) 0.042(3) Uani 1 1 d .
H23E H 0.6893 0.0943 0.2924 0.051 Uiso 1 1 calc R
C4 C 0.7861(7) 0.0023(16) 0.3578(7) 0.049(3) Uani 1 1 d .
H22E H 0.8086 -0.0511 0.3233 0.059 Uiso 1 1 calc R
C5 C 0.8221(7) -0.0032(16) 0.4264(7) 0.049(3) Uani 1 1 d .
C6 C 0.7866(9) 0.0677(19) 0.4791(7) 0.067(5) Uani 1 1 d .
H28E H 0.8092 0.0582 0.5264 0.080 Uiso 1 1 calc R
C7 C 0.7157(8) 0.154(2) 0.4589(6) 0.066(4) Uani 1 1 d .
H29E H 0.6914 0.2041 0.4934 0.079 Uiso 1 1 calc R
C8 C 0.9572(7) -0.0703(14) 0.4090(6) 0.041(3) Uani 1 1 d .
C08 C 1.3461(7) -0.3563(15) 0.1646(6) 0.044(3) Uani 1 1 d .
C9 C 1.0003(7) -0.1980(15) 0.3959(6) 0.042(3) Uani 1 1 d .
H0I H 0.9864 -0.2911 0.4130 0.051 Uiso 1 1 calc R
C10 C 1.0646(8) -0.1845(15) 0.3566(6) 0.048(3) Uani 1 1 d .
C11 C 1.0876(7) -0.0386(15) 0.3350(6) 0.047(3) Uani 1 1 d .
H0G H 1.1323 -0.0268 0.3106 0.057 Uiso 1 1 calc R
C12 C 1.0433(6) 0.0823(14) 0.3507(6) 0.040(3) Uani 1 1 d .
C13 C 0.9762(7) 0.0688(15) 0.3883(7) 0.046(3) Uani 1 1 d .
H04 H 0.9460 0.1525 0.3985 0.055 Uiso 1 1 calc R
C14 C 1.1638(8) -0.3106(17) 0.2985(7) 0.059(4) Uani 1 1 d .
C15 C 1.1432(8) -0.3661(19) 0.2311(7) 0.063(4) Uani 1 1 d .
H27E H 1.0888 -0.3919 0.2151 0.076 Uiso 1 1 calc R
C16 C 1.2017(7) -0.3842(16) 0.1868(6) 0.050(3) Uani 1 1 d .
H0D H 1.1878 -0.4284 0.1426 0.060 Uiso 1 1 calc R
C17 C 1.2826(7) -0.3348(15) 0.2094(6) 0.045(3) Uani 1 1 d .
C18 C 1.3026(8) -0.2745(17) 0.2771(6) 0.054(3) Uani 1 1 d .
H0E H 1.3564 -0.2446 0.2931 0.065 Uiso 1 1 calc R
C19 C 1.2404(9) -0.2586(19) 0.3215(7) 0.065(4) Uani 1 1 d .
H00 H 1.2524 -0.2132 0.3656 0.078 Uiso 1 1 calc R
C20 C 1.1452(6) 0.2687(14) 0.3455(6) 0.044(3) Uani 1 1 d .
C21 C 1.1756(7) 0.2981(19) 0.4140(6) 0.060(4) Uani 1 1 d .
H0@ H 1.1438 0.2789 0.4496 0.072 Uiso 1 1 calc R
C22 C 1.2566(7) 0.3585(18) 0.4308(6) 0.054(4) Uani 1 1 d .
H0B H 1.2774 0.3858 0.4770 0.065 Uiso 1 1 calc R
C23 C 1.3037(6) 0.3753(13) 0.3763(5) 0.035(2) Uani 1 1 d .
C24 C 1.2717(7) 0.3370(15) 0.3081(5) 0.045(3) Uani 1 1 d .
H05 H 1.3042 0.3457 0.2722 0.054 Uiso 1 1 calc R
C25 C 1.1909(7) 0.2853(15) 0.2924(6) 0.047(3) Uani 1 1 d .
H0C H 1.1687 0.2625 0.2460 0.056 Uiso 1 1 calc R
C26 C 0.3867(7) 0.4449(15) 0.3916(6) 0.045(3) Uani 1 1 d .
Cd1 Cd 0.5000 0.45747(16) 0.2500 0.0396(4) Uani 1 2 d S
Cd2 Cd 0.54390(5) 0.57286(11) 0.42608(4) 0.0420(4) Uani 1 1 d .
O1 O 0.5891(5) 0.2984(11) 0.3054(4) 0.051(2) Uani 1 1 d .
O2 O 0.5730(5) 0.3190(11) 0.4195(4) 0.056(2) Uani 1 1 d .
O3 O 0.8919(5) -0.0899(11) 0.4473(5) 0.058(2) Uani 1 1 d .
O4 O 1.1038(7) -0.3099(13) 0.3441(6) 0.082(3) Uani 1 1 d .
O5 O 1.0623(5) 0.2266(11) 0.3289(5) 0.058(2) Uani 1 1 d .
O6 O 0.4257(4) 0.4825(10) 0.3424(4) 0.0402(19) Uani 1 1 d U
O7 O 0.4171(5) 0.4730(10) 0.4561(4) 0.045(2) Uani 1 1 d .
O8 O 0.5757(5) 0.6536(10) 0.3097(4) 0.046(2) Uani 1 1 d .
O9 O 0.6734(5) 0.6124(14) 0.3996(4) 0.067(3) Uani 1 1 d .

loop_
_atom_site_aniso_label
_atom_site_aniso_U_11
_atom_site_aniso_U_22
_atom_site_aniso_U_33
_atom_site_aniso_U_23
_atom_site_aniso_U_13
_atom_site_aniso_U_12
O10 0.172(10) 0.164(9) 0.192(10) -0.033(8) 0.090(8) -0.005(8)
C27 0.173(10) 0.164(9) 0.193(10) -0.033(8) 0.090(8) -0.005(8)
C28 0.173(10) 0.164(9) 0.193(10) -0.033(8) 0.090(8) -0.005(8)
C29 0.173(10) 0.164(9) 0.193(10) -0.033(8) 0.090(8) -0.005(8)
C30 0.173(10) 0.164(9) 0.193(10) -0.033(8) 0.090(8) -0.005(8)
C1 0.030(6) 0.089(10) 0.027(6) -0.006(6) 0.010(5) 0.016(6)
C2 0.028(6) 0.066(8) 0.036(6) 0.001(5) 0.006(5) 0.008(5)
C3 0.031(6) 0.067(8) 0.029(6) 0.004(5) 0.006(5) 0.005(5)
C4 0.032(6) 0.067(8) 0.052(8) 0.005(6) 0.020(5) 0.000(6)
C5 0.030(6) 0.072(9) 0.049(7) 0.004(6) 0.015(5) 0.005(6)
C6 0.056(9) 0.116(13) 0.030(7) -0.007(7) 0.010(6) 0.032(8)
C7 0.043(8) 0.125(13) 0.029(6) -0.012(7) 0.009(5) 0.029(8)
C8 0.028(6) 0.065(9) 0.031(6) 0.003(5) 0.012(5) 0.005(5)
C08 0.033(6) 0.072(9) 0.026(6) 0.006(5) 0.005(5) 0.008(6)
C9 0.026(6) 0.068(8) 0.035(6) 0.003(6) 0.011(5) 0.000(6)
C10 0.047(7) 0.063(8) 0.039(6) 0.001(6) 0.024(5) 0.012(6)
C11 0.027(6) 0.078(9) 0.039(7) 0.015(6) 0.012(5) 0.001(6)
C12 0.015(5) 0.067(8) 0.040(6) 0.007(5) 0.005(5) -0.003(5)
C13 0.026(6) 0.064(9) 0.049(7) 0.000(6) 0.014(5) 0.005(5)
C14 0.045(8) 0.080(10) 0.060(8) 0.016(7) 0.036(7) 0.012(7)
C15 0.030(7) 0.101(12) 0.062(9) 0.020(8) 0.020(6) 0.017(7)
C16 0.029(6) 0.082(9) 0.041(7) 0.010(6) 0.013(5) 0.013(6)
C17 0.030(6) 0.074(9) 0.036(6) 0.007(6) 0.017(5) 0.012(6)
C18 0.042(7) 0.093(10) 0.031(6) -0.002(6) 0.013(5) 0.011(7)
C19 0.058(9) 0.097(12) 0.045(7) 0.006(7) 0.026(7) 0.010(8)
C20 0.017(5) 0.066(8) 0.049(7) 0.009(6) 0.004(5) -0.002(5)
C21 0.030(7) 0.114(12) 0.037(7) 0.007(7) 0.010(5) -0.005(7)
C22 0.024(6) 0.105(11) 0.038(7) -0.002(7) 0.014(5) -0.015(7)
C23 0.022(5) 0.060(7) 0.027(5) 0.004(5) 0.012(4) 0.000(5)
C24 0.031(6) 0.083(9) 0.024(5) -0.003(5) 0.012(4) -0.013(6)
C25 0.035(7) 0.070(8) 0.035(6) -0.003(6) 0.001(5) -0.001(6)
C26 0.018(6) 0.075(9) 0.041(7) 0.002(6) -0.001(5) 0.009(5)
Cd1 0.0181(6) 0.0836(10) 0.0180(6) 0.000 0.0059(4) 0.000
Cd2 0.0215(5) 0.0855(8) 0.0210(5) -0.0004(4) 0.0101(3) -0.0012(4)
O1 0.040(5) 0.088(6) 0.028(4) 0.009(4) 0.011(3) 0.013(4)
O2 0.050(5) 0.085(7) 0.037(4) 0.000(4) 0.016(4) 0.022(5)
O3 0.032(5) 0.092(7) 0.055(5) 0.019(5) 0.028(4) 0.015(4)
O4 0.083(8) 0.081(7) 0.101(8) 0.028(6) 0.080(6) 0.028(6)
O5 0.018(4) 0.085(7) 0.068(6) 0.019(5) -0.001(4) -0.004(4)
O6 0.019(3) 0.082(5) 0.023(4) 0.001(3) 0.016(3) 0.004(3)
O7 0.025(4) 0.088(6) 0.023(4) 0.000(4) 0.008(3) -0.008(4)
O8 0.026(4) 0.082(6) 0.032(4) -0.001(4) 0.006(3) 0.000(4)
O9 0.028(5) 0.142(9) 0.032(5) 0.003(5) 0.009(4) -0.015(5)

loop_
_atom_type_symbol
_atom_type_description
_atom_type_scat_dispersion_real
_atom_type_scat_dispersion_imag
_atom_type_scat_source
C C 0.0033 0.0016 'International Tables Vol C Tables 4.2.6.8 and 6.1.1.4'
H H 0.0000 0.0000 'International Tables Vol C Tables 4.2.6.8 and 6.1.1.4'
O O 0.0106 0.0060 'International Tables Vol C Tables 4.2.6.8 and 6.1.1.4'
Cd Cd -0.8075 1.2024 'International Tables Vol C Tables 4.2.6.8 and 6.1.1.4'

loop_
_geom_angle_atom_site_label_1
_geom_angle_atom_site_label_2
_geom_angle_atom_site_label_3
_geom_angle
_geom_angle_site_symmetry_1
_geom_angle_site_symmetry_3
C30 O10 C27 108.0 . .
C30 O10 Cd2 71.3(11) . .
C27 O10 Cd2 142.0(12) . .
C28 C27 O10 108.0 . .
C29 C28 C27 108.0 . .
C28 C29 C30 108.0 . .
O10 C30 C29 108.0 . .
O2 C1 O1 124.7(11) . .
O2 C1 C2 118.3(10) . .
O1 C1 C2 116.9(10) . .
C3 C2 C7 120.2(11) . .
C3 C2 C1 120.6(10) . .
C7 C2 C1 119.1(11) . .
C2 C3 C4 119.9(11) . .
C2 C3 H23E 120.1 . .
C4 C3 H23E 120.1 . .
C5 C4 C3 119.5(12) . .
C5 C4 H22E 120.2 . .
C3 C4 H22E 120.2 . .
C4 C5 C6 121.0(12) . .
C4 C5 O3 121.6(12) . .
C6 C5 O3 117.2(11) . .
C5 C6 C7 117.9(12) . .
C5 C6 H28E 121.0 . .
C7 C6 H28E 121.0 . .
C2 C7 C6 121.2(12) . .
C2 C7 H29E 119.4 . .
C6 C7 H29E 119.4 . .
C13 C8 C9 123.8(11) . .
C13 C8 O3 119.7(11) . .
C9 C8 O3 116.4(11) . .
O9 C08 O8 118.7(10) 2_745 2_745
O9 C08 C17 120.1(10) 2_745 .
O8 C08 C17 121.2(10) 2_745 .
O9 C08 Cd2 55.3(6) 2_745 2_745
O8 C08 Cd2 63.6(6) 2_745 2_745
C17 C08 Cd2 173.2(10) . 2_745
C8 C9 C10 118.5(12) . .
C8 C9 H0I 120.8 . .
C10 C9 H0I 120.8 . .
O4 C10 C9 116.9(12) . .
O4 C10 C11 123.8(11) . .
C9 C10 C11 119.3(11) . .
C12 C11 C10 118.9(11) . .
C12 C11 H0G 120.6 . .
C10 C11 H0G 120.6 . .
C11 C12 O5 120.8(10) . .
C11 C12 C13 122.1(12) . .
O5 C12 C13 117.2(11) . .
C8 C13 C12 117.4(11) . .
C8 C13 H04 121.3 . .
C12 C13 H04 121.3 . .
C19 C14 C15 121.2(12) . .
C19 C14 O4 119.9(14) . .
C15 C14 O4 118.9(13) . .
C16 C15 C14 121.3(13) . .
C16 C15 H27E 119.4 . .
C14 C15 H27E 119.4 . .
C15 C16 C17 119.0(13) . .
C15 C16 H0D 120.5 . .
C17 C16 H0D 120.5 . .
C18 C17 C16 119.4(11) . .
C18 C17 C08 120.2(11) . .
C16 C17 C08 120.2(11) . .
C17 C18 C19 119.9(12) . .
C17 C18 H0E 120.1 . .
C19 C18 H0E 120.1 . .
C14 C19 C18 119.0(13) . .
C14 C19 H00 120.5 . .
C18 C19 H00 120.5 . .
C25 C20 C21 122.4(11) . .
C25 C20 O5 118.9(10) . .
C21 C20 O5 118.6(11) . .
C20 C21 C22 119.4(11) . .
C20 C21 H0@ 120.3 . .
C22 C21 H0@ 120.3 . .
C23 C22 C21 118.0(11) . .
C23 C22 H0B 121.0 . .
C21 C22 H0B 121.0 . .
C24 C23 C22 120.4(10) . .
C24 C23 C26 120.2(10) . 1_655
C22 C23 C26 119.3(10) . 1_655
C23 C24 C25 120.5(10) . .
C23 C24 H05 119.8 . .
C25 C24 H05 119.8 . .
C20 C25 C24 119.1(10) . .
C20 C25 H0C 120.5 . .
C24 C25 H0C 120.5 . .
O6 C26 O7 119.8(10) . .
O6 C26 C23 120.9(10) . 1_455
O7 C26 C23 119.2(11) . 1_455
O1 Cd1 O1 99.7(5) . 2_655
O1 Cd1 O6 92.5(3) . 2_655
O1 Cd1 O6 94.7(3) 2_655 2_655
O1 Cd1 O6 94.7(3) . .
O1 Cd1 O6 92.5(3) 2_655 .
O6 Cd1 O6 168.9(5) 2_655 .
O1 Cd1 O8 88.6(3) . .
O1 Cd1 O8 170.3(3) 2_655 .
O6 Cd1 O8 90.0(3) 2_655 .
O6 Cd1 O8 81.7(3) . .
O1 Cd1 O8 170.3(3) . 2_655
O1 Cd1 O8 88.6(3) 2_655 2_655
O6 Cd1 O8 81.7(3) 2_655 2_655
O6 Cd1 O8 90.0(3) . 2_655
O8 Cd1 O8 83.7(4) . 2_655
O9 Cd2 O7 96.2(3) . 3_666
O9 Cd2 O2 86.1(4) . .
O7 Cd2 O2 81.3(3) 3_666 .
O9 Cd2 O7 167.1(4) . .
O7 Cd2 O7 80.1(3) 3_666 .
O2 Cd2 O7 81.1(3) . .
O9 Cd2 O10 106.3(5) . .
O7 Cd2 O10 87.0(5) 3_666 .
O2 Cd2 O10 163.9(5) . .
O7 Cd2 O10 86.0(5) . .
O9 Cd2 O8 55.2(3) . .
O7 Cd2 O8 151.1(3) 3_666 .
O2 Cd2 O8 99.4(3) . .
O7 Cd2 O8 128.7(2) . .
O10 Cd2 O8 96.2(4) . .
O9 Cd2 O6 125.2(3) . .
O7 Cd2 O6 131.6(3) 3_666 .
O2 Cd2 O6 78.2(3) . .
O7 Cd2 O6 53.7(2) . .
O10 Cd2 O6 101.8(5) . .
O8 Cd2 O6 76.0(2) . .
O9 Cd2 C08 26.9(3) . 2_765
O7 Cd2 C08 123.1(3) 3_666 2_765
O2 Cd2 C08 91.7(4) . 2_765
O7 Cd2 C08 154.6(3) . 2_765
O10 Cd2 C08 104.0(5) . 2_765
O8 Cd2 C08 28.4(3) . 2_765
O6 Cd2 C08 101.0(3) . 2_765
C1 O1 Cd1 132.0(8) . .
C1 O2 Cd2 120.7(9) . .
C5 O3 C8 116.3(9) . .
C10 O4 C14 121.1(11) . .
C12 O5 C20 115.4(9) . .
C26 O6 Cd1 159.0(9) . .
C26 O6 Cd2 92.2(6) . .
Cd1 O6 Cd2 94.3(2) . .
C26 O7 Cd2 157.5(8) . 3_666
C26 O7 Cd2 94.1(7) . .
Cd2 O7 Cd2 99.9(3) 3_666 .
C08 O8 Cd1 123.8(8) 2_765 .
C08 O8 Cd2 88.0(6) 2_765 .
Cd1 O8 Cd2 93.2(3) . .
C08 O9 Cd2 97.8(7) 2_765 .

loop_
_geom_bond_atom_site_label_1
_geom_bond_atom_site_label_2
_geom_bond_distance
_geom_bond_site_symmetry_2
O10 C30 1.4200 .
O10 C27 1.4200 .
O10 Cd2 2.417(19) .
C27 C28 1.4200 .
C28 C29 1.4200 .
C29 C30 1.4200 .
C1 O2 1.261(13) .
C1 O1 1.270(13) .
C1 C2 1.498(16) .
C2 C3 1.353(16) .
C2 C7 1.361(16) .
C3 C4 1.413(17) .
C3 H23E 0.9300 .
C4 C5 1.358(18) .
C4 H22E 0.9300 .
C5 C6 1.385(18) .
C5 O3 1.389(15) .
C6 C7 1.401(18) .
C6 H28E 0.9300 .
C7 H29E 0.9300 .
C8 C13 1.348(17) .
C8 C9 1.378(17) .
C8 O3 1.393(14) .
C08 O9 1.254(14) 2_745
C08 O8 1.307(13) 2_745
C08 C17 1.453(15) .
C08 Cd2 2.747(12) 2_745
C9 C10 1.384(16) .
C9 H0I 0.9300 .
C10 O4 1.325(15) .
C10 C11 1.428(18) .
C11 C12 1.355(18) .
C11 H0G 0.9300 .
C12 O5 1.397(15) .
C12 C13 1.401(16) .
C13 H04 0.9300 .
C14 C19 1.35(2) .
C14 C15 1.38(2) .
C14 O4 1.403(14) .
C15 C16 1.375(17) .
C15 H27E 0.9300 .
C16 C17 1.405(17) .
C16 H0D 0.9300 .
C17 C18 1.394(16) .
C18 C19 1.423(17) .
C18 H0E 0.9300 .
C19 H00 0.9300 .
C20 C25 1.353(16) .
C20 C21 1.357(17) .
C20 O5 1.402(13) .
C21 C22 1.426(17) .
C21 H0@ 0.9300 .
C22 C23 1.391(15) .
C22 H0B 0.9300 .
C23 C24 1.376(14) .
C23 C26 1.485(15) 1_655
C24 C25 1.393(16) .
C24 H05 0.9300 .
C25 H0C 0.9300 .
C26 O6 1.256(14) .
C26 O7 1.286(14) .
C26 C23 1.485(15) 1_455
Cd1 O1 2.193(8) .
Cd1 O1 2.193(8) 2_655
Cd1 O6 2.294(7) 2_655
Cd1 O6 2.294(7) .
Cd1 O8 2.339(8) .
Cd1 O8 2.339(8) 2_655
Cd2 O9 2.279(8) .
Cd2 O7 2.286(7) 3_666
Cd2 O2 2.313(10) .
Cd2 O7 2.404(8) .
Cd2 O8 2.462(8) .
Cd2 O6 2.463(7) .
Cd2 C08 2.747(12) 2_765
O7 Cd2 2.286(7) 3_666
O8 C08 1.307(13) 2_765
O9 C08 1.254(14) 2_765

loop_
_geom_torsion_atom_site_label_1
_geom_torsion_atom_site_label_2
_geom_torsion_atom_site_label_3
_geom_torsion_atom_site_label_4
_geom_torsion
Cd2 O10 C27 C28 -82.4(17)
